data_4300475
loop_
_publ_author_name
'Brisse, Fran\,cois'
'Mohamed Osman, Awaleh'
'Antonnella, Badia'

_journal_name_full 'Inorganic Chemistry'
_journal_paper_doi 10.1021/ic051357c
_journal_year 2006
_chemical_formula_moiety 'C22 H30 Ag N O3 S2'
_chemical_formula_sum 'C22 H30 Ag N O3 S2'
_chemical_formula_weight 528.46
_space_group_IT_number 14
_symmetry_cell_setting monoclinic
_symmetry_space_group_name_Hall '-P 2yn'
_symmetry_space_group_name_H-M 'P 1 21/n 1'
_cell_angle_alpha 90.00
_cell_angle_beta 90.723(2)
_cell_angle_gamma 90.00
_cell_formula_units_Z 4
_cell_length_a 5.55560(10)
_cell_length_b 18.6523(4)
_cell_length_c 21.9144(5)
_cell_measurement_temperature 100(2)
_cell_volume 2270.69(8)
_diffrn_ambient_temperature 100(2)
_exptl_crystal_density_diffrn 1.546
_cod_depositor_comments
;
The following automatic conversions were performed:
'_symmetry_cell_setting' value 'Monoclinic' changed to 'monoclinic'
according to '/home/saulius/struct/CIF-dictionaries/cif_core.dic'
dictionary named 'cif_core.dic' version 2.4.1 from
2010-06-29.

'_geom_bond_publ_flag' value 'Y' changed to 'y' according to
'/home/saulius/struct/CIF-dictionaries/cif_core.dic' dictionary named
'cif_core.dic' version 2.4.1 from 2010-06-29 (34 times).

Automatic conversion script
Id: cif_fix_enum 1527 2010-12-29 10:47:43Z saulius 
;
_cod_original_sg_symbol_H-M 'P 21/n'
_cod_database_code 4300475

loop_
_symmetry_equiv_pos_as_xyz
'x, y, z'
'-x+1/2, y+1/2, -z+1/2'
'-x, -y, -z'
'x-1/2, -y-1/2, z-1/2'

loop_
_atom_site_label
_atom_site_type_symbol
_atom_site_fract_x
_atom_site_fract_y
_atom_site_fract_z
_atom_site_U_iso_or_equiv
_atom_site_adp_type
_atom_site_occupancy
_atom_site_symmetry_multiplicity
_atom_site_calc_flag
_atom_site_refinement_flags
_atom_site_disorder_assembly
_atom_site_disorder_group
Ag1 Ag 0.80095(6) 0.292907(16) 0.221673(13) 0.01562(12) Uani 1 1 d . . .
S1 S 0.80435(19) 0.26885(6) 0.33444(5) 0.0150(2) Uani 1 1 d . . .
S2 S 0.75729(19) 0.22556(6) 0.12381(5) 0.0142(2) Uani 1 1 d . . .
O1 O 0.4937(5) 0.38784(17) 0.21640(15) 0.0267(8) Uani 1 1 d . . .
O2 O 0.1034(5) 0.39148(16) 0.21974(14) 0.0220(7) Uani 1 1 d . . .
O3 O 0.2867(5) 0.28871(15) 0.21570(13) 0.0183(7) Uani 1 1 d . . .
N N 0.2950(6) 0.3561(2) 0.21722(15) 0.0170(8) Uani 1 1 d . . .
C11 C 0.8029(8) 0.1726(2) 0.33989(18) 0.0142(9) Uani 1 1 d . . .
C12 C 0.9782(8) 0.1308(2) 0.31252(19) 0.0183(9) Uani 1 1 d . . .
H12 H 1.1073 0.1530 0.2917 0.022 Uiso 1 1 calc R . .
C13 C 0.9645(8) 0.0568(2) 0.3157(2) 0.0215(10) Uani 1 1 d . . .
H13 H 1.0866 0.0281 0.2981 0.026 Uiso 1 1 calc R . .
C14 C 0.7699(8) 0.0244(2) 0.3448(2) 0.0216(10) Uani 1 1 d . . .
H14 H 0.7580 -0.0263 0.3465 0.026 Uiso 1 1 calc R . .
C15 C 0.5948(8) 0.0667(3) 0.3713(2) 0.0230(10) Uani 1 1 d . . .
H15 H 0.4620 0.0448 0.3908 0.028 Uiso 1 1 calc R . .
C16 C 0.6119(8) 0.1411(2) 0.36954(19) 0.0188(9) Uani 1 1 d . . .
H16 H 0.4934 0.1700 0.3885 0.023 Uiso 1 1 calc R . .
C17 C 1.1110(8) 0.2918(2) 0.35840(19) 0.0161(9) Uani 1 1 d . . .
H17A H 1.2259 0.2619 0.3354 0.019 Uiso 1 1 calc R . .
H17B H 1.1427 0.3426 0.3481 0.019 Uiso 1 1 calc R . .
C18 C 1.1549(8) 0.2808(2) 0.42670(19) 0.0174(9) Uani 1 1 d . . .
H18A H 1.3289 0.2867 0.4356 0.021 Uiso 1 1 calc R . .
H18B H 1.1106 0.2310 0.4374 0.021 Uiso 1 1 calc R . .
C19 C 1.0137(8) 0.3323(2) 0.46708(18) 0.0162(9) Uani 1 1 d . . .
H19A H 0.8415 0.3303 0.4550 0.019 Uiso 1 1 calc R . .
H19B H 1.0274 0.3160 0.5100 0.019 Uiso 1 1 calc R . .
C20 C 1.0992(8) 0.4096(2) 0.46331(19) 0.0176(9) Uani 1 1 d . . .
H20A H 1.0872 0.4256 0.4203 0.021 Uiso 1 1 calc R . .
H20B H 1.2710 0.4116 0.4757 0.021 Uiso 1 1 calc R . .
C21 C 0.9577(8) 0.4614(2) 0.50301(18) 0.0166(9) Uani 1 1 d . . .
H21A H 0.7851 0.4587 0.4914 0.020 Uiso 1 1 calc R . .
H21B H 0.9737 0.4464 0.5462 0.020 Uiso 1 1 calc R . .
C22 C 0.7629(8) 0.1329(2) 0.14279(18) 0.0138(9) Uani 1 1 d . . .
C23 C 0.9386(8) 0.0855(2) 0.12432(19) 0.0194(10) Uani 1 1 d . . .
H23 H 1.0698 0.1017 0.1006 0.023 Uiso 1 1 calc R . .
C24 C 0.9205(8) 0.0141(2) 0.1409(2) 0.0234(10) Uani 1 1 d . . .
H24 H 1.0405 -0.0187 0.1281 0.028 Uiso 1 1 calc R . .
C25 C 0.7318(9) -0.0105(2) 0.1758(2) 0.0231(10) Uani 1 1 d . . .
H25 H 0.7223 -0.0597 0.1869 0.028 Uiso 1 1 calc R . .
C26 C 0.5560(9) 0.0376(3) 0.1944(2) 0.0227(10) Uani 1 1 d . . .
H26 H 0.4258 0.0212 0.2184 0.027 Uiso 1 1 calc R . .
C27 C 0.5691(8) 0.1088(2) 0.17847(18) 0.0166(9) Uani 1 1 d . . .
H27 H 0.4488 0.1415 0.1913 0.020 Uiso 1 1 calc R . .
C28 C 1.0332(8) 0.2423(2) 0.08264(18) 0.0157(9) Uani 1 1 d . . .
H28A H 1.1749 0.2289 0.1080 0.019 Uiso 1 1 calc R . .
H28B H 1.0358 0.2137 0.0446 0.019 Uiso 1 1 calc R . .
C29 C 1.0387(8) 0.3226(2) 0.0679(2) 0.0170(9) Uani 1 1 d . . .
H29A H 0.9047 0.3338 0.0392 0.020 Uiso 1 1 calc R . .
H29B H 1.0115 0.3500 0.1059 0.020 Uiso 1 1 calc R . .
C30 C 1.2732(8) 0.3476(2) 0.0400(2) 0.0180(9) Uani 1 1 d . . .
H30A H 1.2903 0.3258 -0.0010 0.022 Uiso 1 1 calc R . .
H30B H 1.4101 0.3312 0.0658 0.022 Uiso 1 1 calc R . .
C31 C 1.2804(8) 0.4294(2) 0.0343(2) 0.0187(10) Uani 1 1 d . . .
H31A H 1.1364 0.4452 0.0109 0.022 Uiso 1 1 calc R . .
H31B H 1.2699 0.4503 0.0757 0.022 Uiso 1 1 calc R . .
C32 C 1.5034(8) 0.4593(2) 0.0036(2) 0.0183(10) Uani 1 1 d . . .
H32A H 1.5188 0.4371 -0.0372 0.022 Uiso 1 1 calc R . .
H32B H 1.6476 0.4460 0.0281 0.022 Uiso 1 1 calc R . .

loop_
_atom_site_aniso_label
_atom_site_aniso_U_11
_atom_site_aniso_U_22
_atom_site_aniso_U_33
_atom_site_aniso_U_23
_atom_site_aniso_U_13
_atom_site_aniso_U_12
Ag1 0.01777(18) 0.01773(18) 0.01143(17) -0.00020(13) 0.00260(11) -0.00027(13)
S1 0.0182(5) 0.0164(5) 0.0103(5) -0.0009(4) 0.0024(4) 0.0001(4)
S2 0.0148(5) 0.0178(5) 0.0101(5) 0.0005(4) 0.0017(4) -0.0001(4)
O1 0.0138(17) 0.0202(17) 0.046(2) 0.0046(16) 0.0017(14) -0.0017(13)
O2 0.0157(16) 0.0197(16) 0.0307(18) -0.0027(15) 0.0012(13) 0.0033(13)
O3 0.0239(17) 0.0116(15) 0.0194(17) -0.0013(13) 0.0032(13) -0.0009(13)
N 0.0173(19) 0.0178(19) 0.0159(18) -0.0007(16) 0.0014(15) -0.0014(15)
C11 0.015(2) 0.017(2) 0.011(2) -0.0016(18) -0.0011(16) -0.0013(17)
C12 0.017(2) 0.021(2) 0.017(2) -0.002(2) 0.0068(17) -0.0008(18)
C13 0.024(3) 0.021(2) 0.019(2) -0.007(2) 0.0012(19) 0.001(2)
C14 0.027(3) 0.014(2) 0.024(3) 0.001(2) -0.005(2) -0.0001(19)
C15 0.023(3) 0.024(2) 0.022(2) 0.006(2) 0.0033(19) -0.005(2)
C16 0.018(2) 0.022(2) 0.016(2) 0.003(2) 0.0053(17) 0.0010(18)
C17 0.017(2) 0.020(2) 0.012(2) -0.0021(18) 0.0012(17) -0.0026(18)
C18 0.021(2) 0.020(2) 0.010(2) 0.0001(18) -0.0021(17) 0.0002(18)
C19 0.022(2) 0.020(2) 0.0073(19) -0.0011(18) 0.0029(17) -0.0024(18)
C20 0.022(2) 0.020(2) 0.011(2) -0.0029(19) 0.0046(17) -0.0012(18)
C21 0.024(2) 0.019(2) 0.008(2) -0.0019(18) 0.0036(17) 0.0000(19)
C22 0.016(2) 0.018(2) 0.0081(19) 0.0004(18) -0.0030(16) -0.0040(17)
C23 0.019(2) 0.025(2) 0.014(2) -0.003(2) 0.0051(17) 0.0014(19)
C24 0.024(3) 0.019(2) 0.027(3) -0.003(2) 0.001(2) 0.0044(19)
C25 0.033(3) 0.018(2) 0.019(2) 0.001(2) -0.003(2) -0.006(2)
C26 0.025(3) 0.026(3) 0.017(2) 0.002(2) 0.0035(19) -0.006(2)
C27 0.017(2) 0.022(2) 0.011(2) -0.0006(19) 0.0037(17) -0.0001(18)
C28 0.018(2) 0.016(2) 0.013(2) 0.0022(18) 0.0042(17) -0.0001(18)
C29 0.019(2) 0.017(2) 0.014(2) 0.0040(19) 0.0065(17) 0.0027(18)
C30 0.022(2) 0.016(2) 0.017(2) 0.0031(19) 0.0058(18) 0.0054(18)
C31 0.019(2) 0.018(2) 0.020(2) 0.0007(19) 0.0080(18) 0.0039(18)
C32 0.015(2) 0.018(2) 0.022(2) 0.004(2) 0.0040(17) 0.0056(18)

loop_
_geom_bond_atom_site_label_1
_geom_bond_atom_site_label_2
_geom_bond_site_symmetry_1
_geom_bond_site_symmetry_2
_geom_bond_distance
_geom_bond_publ_flag
Ag1 O1 . . 2.461(3) y
Ag1 O2 . 1_655 2.491(3) y
Ag1 S2 . . 2.4947(11) y
Ag1 S1 . . 2.5115(10) y
S1 C11 . . 1.799(4) y
S1 C17 . . 1.828(4) y
S2 C22 . . 1.778(4) y
S2 C28 . . 1.816(4) y
O1 N . . 1.253(4) y
O2 N . . 1.254(4) y
O2 Ag1 . 1_455 2.491(3) y
O3 N . . 1.259(4) y
C11 C16 . . 1.383(6) y
C11 C12 . . 1.390(6) y
C12 C13 . . 1.384(6) y
C12 H12 . . 0.95 ?
C13 C14 . . 1.400(6) y
C13 H13 . . 0.95 ?
C14 C15 . . 1.385(6) y
C14 H14 . . 0.95 ?
C15 C16 . . 1.391(6) y
C15 H15 . . 0.95 ?
C16 H16 . . 0.95 ?
C17 C18 . . 1.527(5) y
C17 H17a . . 0.99 ?
C17 H17b . . 0.99 ?
C18 C19 . . 1.529(6) y
C18 H18a . . 0.99 ?
C18 H18b . . 0.99 ?
C19 C20 . . 1.520(6) y
C19 H19a . . 0.99 ?
C19 H19b . . 0.99 ?
C20 C21 . . 1.525(5) y
C20 H20a . . 0.99 ?
C20 H20b . . 0.99 ?
C21 C21 . 3_766 1.521(8) y
C21 H21a . . 0.99 ?
C21 H21b . . 0.99 ?
C22 C23 . . 1.381(6) y
C22 C27 . . 1.412(6) y
C23 C24 . . 1.385(6) y
C23 H23 . . 0.95 ?
C24 C25 . . 1.384(6) y
C24 H24 . . 0.95 ?
C25 C26 . . 1.392(6) y
C25 H25 . . 0.95 ?
C26 C27 . . 1.375(6) y
C26 H26 . . 0.95 ?
C27 H27 . . 0.95 ?
C28 C29 . . 1.534(6) y
C28 H28a . . 0.99 ?
C28 H28b . . 0.99 ?
C29 C30 . . 1.519(6) y
C29 H29a . . 0.99 ?
C29 H29b . . 0.99 ?
C30 C31 . . 1.531(6) y
C30 H30a . . 0.99 ?
C30 H30b . . 0.99 ?
C31 C32 . . 1.524(6) y
C31 H31a . . 0.99 ?
C31 H31b . . 0.99 ?
C32 C32 . 3_865 1.526(8) y
C32 H32a . . 0.99 ?
C32 H32b . . 0.99 ?
